data_7213792
loop_
_publ_author_name
'Karmakar, Sibasree'
'Khanra, Sumit'

_publ_section_title
;
 Polynuclear coordination compounds: a magnetostructural study of
 ferromagnetically coupled Ni4O4 cubane core motif
;
_journal_issue 12
_journal_name_full CrystEngComm
_journal_page_first 2371
_journal_paper_doi 10.1039/c3ce41125g
_journal_volume 16
_journal_year 2014
_chemical_formula_moiety 'C60 H60 N4 Ni4 O16, 4(C2 H3 N)'
_chemical_formula_sum 'C68 H72 N8 Ni4 O16'
_chemical_formula_weight 1492.10
_chemical_name_systematic
; 
 ? 
;
_space_group_IT_number 88
_symmetry_cell_setting tetragonal
_symmetry_space_group_name_Hall '-I 4ad'
_symmetry_space_group_name_H-M 'I 41/a :2'
_atom_sites_solution_hydrogens geom
_atom_sites_solution_primary direct
_atom_sites_solution_secondary difmap
_audit_creation_method SHELXL-97
_cell_angle_alpha 90.00
_cell_angle_beta 90.00
_cell_angle_gamma 90.00
_cell_formula_units_Z 4
_cell_length_a 24.030(3)
_cell_length_b 24.030(3)
_cell_length_c 15.0512(19)
_cell_measurement_reflns_used 3112
_cell_measurement_temperature 100(2)
_cell_measurement_theta_max 21.97
_cell_measurement_theta_min 2.88
_cell_volume 8691.2(19)
_computing_cell_refinement 'Bruker SAINT'
_computing_data_collection 'Bruker APEX2'
_computing_data_reduction 'Bruker SAINT'
_computing_molecular_graphics 'Bruker SHELXTL'
_computing_publication_material 'Bruker SHELXTL'
_computing_structure_refinement 'SHELXL-97 (Sheldrick, 1997)'
_computing_structure_solution 'SHELXS-97 (Sheldrick, 1990)'
_diffrn_ambient_temperature 100(2)
_diffrn_measured_fraction_theta_full 0.992
_diffrn_measured_fraction_theta_max 0.992
_diffrn_measurement_device_type 'Bruker APEX-II CCD'
_diffrn_measurement_method '\f and \w scans'
_diffrn_radiation_monochromator graphite
_diffrn_radiation_source 'fine-focus sealed tube'
_diffrn_radiation_type MoK\a
_diffrn_radiation_wavelength 0.71073
_diffrn_reflns_av_R_equivalents 0.0740
_diffrn_reflns_av_sigmaI/netI 0.0732
_diffrn_reflns_limit_h_max 29
_diffrn_reflns_limit_h_min -29
_diffrn_reflns_limit_k_max 29
_diffrn_reflns_limit_k_min -29
_diffrn_reflns_limit_l_max 18
_diffrn_reflns_limit_l_min -18
_diffrn_reflns_number 15773
_diffrn_reflns_theta_full 25.78
_diffrn_reflns_theta_max 25.78
_diffrn_reflns_theta_min 2.88
_exptl_absorpt_coefficient_mu 0.911
_exptl_absorpt_correction_T_max 0.849
_exptl_absorpt_correction_T_min 0.753
_exptl_absorpt_correction_type multi-scan
_exptl_absorpt_process_details 'SADABS; BRUKER; 2008'
_exptl_crystal_colour brown
_exptl_crystal_density_diffrn 1.14
_exptl_crystal_density_method 'not measured'
_exptl_crystal_description block
_exptl_crystal_F_000 3104
_exptl_crystal_size_max 0.36
_exptl_crystal_size_mid 0.26
_exptl_crystal_size_min 0.18
_platon_squeeze_details
;
;
_refine_diff_density_max 0.504
_refine_diff_density_min -0.375
_refine_diff_density_rms 0.064
_refine_ls_extinction_method none
_refine_ls_goodness_of_fit_ref 0.936
_refine_ls_hydrogen_treatment mixed
_refine_ls_matrix_type full
_refine_ls_number_parameters 215
_refine_ls_number_reflns 4148
_refine_ls_number_restraints 1
_refine_ls_restrained_S_all 0.936
_refine_ls_R_factor_all 0.0931
_refine_ls_R_factor_gt 0.0488
_refine_ls_shift/su_max 0.001
_refine_ls_shift/su_mean 0.000
_refine_ls_structure_factor_coef Fsqd
_refine_ls_weighting_details 'calc w=1/[\s^2^(Fo^2^)+(0.0760P)^2^+0.0000P] where P=(Fo^2^+2Fc^2^)/3'
_refine_ls_weighting_scheme calc
_refine_ls_wR_factor_gt 0.1235
_refine_ls_wR_factor_ref 0.1385
_reflns_number_gt 2345
_reflns_number_total 4148
_reflns_threshold_expression >2sigma(I)
_cod_data_source_file c3ce41125g.txt
_cod_data_source_block sk_sk_099_m1
_cod_depositor_comments
;
The following automatic conversions were performed:

'_symmetry_cell_setting' value 'Tetragonal' changed to 'tetragonal'
according to
/usr/data/users/saulius/automatic-downloads/current/RSC/lib/dictionaries/cif_core.dic
dictionary named 'cif_core.dic' version 2.4.2 from 2011-04-26.

Automatic conversion script
Id: cif_fix_values 2281 2013-09-26 08:29:07Z andrius 
;
_cod_original_cell_volume 8691(2)
_cod_original_sg_symbol_H-M 'I4(1)/a  '
_cod_database_code 7213792

loop_
_symmetry_equiv_pos_as_xyz
'x, y, z'
'-y+1/4, x+3/4, z+3/4'
'y+1/4, -x+1/4, z+1/4'
'-x, -y+1/2, z'
'x+1/2, y+1/2, z+1/2'
'-y+3/4, x+5/4, z+5/4'
'y+3/4, -x+3/4, z+3/4'
'-x+1/2, -y+1, z+1/2'
'-x, -y, -z'
'y-1/4, -x-3/4, -z-3/4'
'-y-1/4, x-1/4, -z-1/4'
'x, y-1/2, -z'
'-x+1/2, -y+1/2, -z+1/2'
'y+1/4, -x-1/4, -z-1/4'
'-y+1/4, x+1/4, -z+1/4'
'x+1/2, y, -z+1/2'

loop_
_atom_site_label
_atom_site_type_symbol
_atom_site_fract_x
_atom_site_fract_y
_atom_site_fract_z
_atom_site_U_iso_or_equiv
_atom_site_adp_type
_atom_site_occupancy
_atom_site_symmetry_multiplicity
_atom_site_calc_flag
_atom_site_refinement_flags
Ni1 Ni 0.053763(19) 0.288393(19) 1.05457(3) 0.03740(18) Uani 1 1 d .
O1 O 0.13292(10) 0.26639(11) 1.05518(16) 0.0484(7) Uani 1 1 d .
O2 O 0.23293(13) 0.24664(17) 1.1053(2) 0.0898(12) Uani 1 1 d .
O3 O -0.02905(9) 0.29567(10) 1.05787(14) 0.0372(6) Uani 1 1 d .
O4 O 0.06987(14) 0.37513(13) 1.0856(2) 0.0538(8) Uani 1 1 d D
N1 N 0.06013(13) 0.31225(13) 0.92388(19) 0.0413(8) Uani 1 1 d .
C1 C 0.17153(17) 0.28964(19) 1.0085(3) 0.0540(11) Uani 1 1 d .
C2 C 0.16144(18) 0.3234(2) 0.9333(3) 0.0623(12) Uani 1 1 d .
C3 C 0.2075(2) 0.3496(3) 0.8913(4) 0.101(2) Uani 1 1 d .
H3 H 0.2011 0.3728 0.8430 0.121 Uiso 1 1 calc R
C4 C 0.2600(3) 0.3420(4) 0.9193(5) 0.134(3) Uani 1 1 d .
H4A H 0.2892 0.3604 0.8912 0.161 Uiso 1 1 calc R
C5 C 0.2708(2) 0.3064(3) 0.9907(4) 0.117(2) Uani 1 1 d .
H5 H 0.3073 0.2998 1.0084 0.140 Uiso 1 1 calc R
C6 C 0.22737(19) 0.2814(3) 1.0344(3) 0.0774(15) Uani 1 1 d .
C7 C 0.2878(2) 0.2341(3) 1.1357(4) 0.125(3) Uani 1 1 d .
H7A H 0.3098 0.2208 1.0868 0.187 Uiso 1 1 calc R
H7B H 0.2860 0.2060 1.1809 0.187 Uiso 1 1 calc R
H7C H 0.3045 0.2672 1.1597 0.187 Uiso 1 1 calc R
C8 C 0.10726(19) 0.33079(19) 0.8951(3) 0.0576(12) Uani 1 1 d .
H8 H 0.1059 0.3515 0.8430 0.069 Uiso 1 1 calc R
C9 C 0.01299(17) 0.31937(15) 0.8675(2) 0.0433(9) Uani 1 1 d .
C10 C 0.0188(2) 0.31565(17) 0.7753(3) 0.0551(11) Uani 1 1 d .
H10 H 0.0536 0.3085 0.7509 0.066 Uiso 1 1 calc R
C11 C -0.0268(2) 0.3226(2) 0.7198(3) 0.0694(14) Uani 1 1 d .
H11 H -0.0220 0.3220 0.6585 0.083 Uiso 1 1 calc R
C12 C -0.0781(2) 0.3301(2) 0.7544(3) 0.0712(14) Uani 1 1 d .
H12 H -0.1087 0.3342 0.7172 0.085 Uiso 1 1 calc R
C13 C -0.08484(19) 0.33168(17) 0.8456(3) 0.0581(11) Uani 1 1 d .
H13 H -0.1204 0.3359 0.8689 0.070 Uiso 1 1 calc R
C14 C -0.04004(16) 0.32709(16) 0.9034(2) 0.0443(10) Uani 1 1 d .
C15 C -0.05202(17) 0.33673(16) 1.0009(2) 0.0461(10) Uani 1 1 d .
H15A H -0.0373 0.3728 1.0178 0.055 Uiso 1 1 calc R
H15B H -0.0920 0.3377 1.0095 0.055 Uiso 1 1 calc R
N2 N 0.8799(3) 0.5339(3) 0.0237(5) 0.1581(17) Uani 1 1 d .
C16 C 0.8325(3) 0.4606(3) 0.1189(5) 0.1581(17) Uani 1 1 d .
H16A H 0.8605 0.4406 0.1515 0.237 Uiso 1 1 calc R
H16B H 0.8120 0.4350 0.0825 0.237 Uiso 1 1 calc R
H16C H 0.8077 0.4785 0.1597 0.237 Uiso 1 1 calc R
C17 C 0.8592(4) 0.5024(4) 0.0625(6) 0.1581(17) Uani 1 1 d .
H4W1 H 0.041(3) 0.387(3) 1.113(4) 0.14(3) Uiso 1 1 d .
H4W2 H 0.065(3) 0.399(2) 1.045(4) 0.18(4) Uiso 1 1 d D

loop_
_atom_site_aniso_label
_atom_site_aniso_U_11
_atom_site_aniso_U_22
_atom_site_aniso_U_33
_atom_site_aniso_U_23
_atom_site_aniso_U_13
_atom_site_aniso_U_12
Ni1 0.0375(3) 0.0416(3) 0.0331(3) 0.0025(2) 0.0005(2) -0.0015(2)
O1 0.0309(14) 0.0663(18) 0.0480(15) 0.0084(14) 0.0016(12) -0.0033(13)
O2 0.044(2) 0.134(3) 0.092(3) 0.021(2) -0.0083(18) 0.008(2)
O3 0.0360(14) 0.0428(14) 0.0328(13) 0.0046(11) 0.0000(11) 0.0030(11)
O4 0.062(2) 0.0471(18) 0.0521(18) 0.0030(15) 0.0040(16) -0.0072(15)
N1 0.0468(19) 0.0445(18) 0.0326(17) 0.0020(14) 0.0009(14) 0.0003(15)
C1 0.038(2) 0.069(3) 0.055(3) 0.000(2) 0.003(2) -0.006(2)
C2 0.048(3) 0.086(3) 0.052(3) 0.012(2) 0.009(2) -0.013(2)
C3 0.068(4) 0.156(6) 0.079(4) 0.037(4) 0.012(3) -0.033(4)
C4 0.060(4) 0.225(9) 0.118(5) 0.060(6) 0.019(4) -0.022(5)
C5 0.034(3) 0.206(8) 0.111(5) 0.023(5) 0.011(3) -0.016(4)
C6 0.044(3) 0.114(5) 0.074(3) 0.004(3) 0.000(3) -0.001(3)
C7 0.045(3) 0.184(7) 0.145(6) 0.022(5) -0.030(4) 0.030(4)
C8 0.061(3) 0.069(3) 0.042(2) 0.016(2) 0.009(2) -0.002(2)
C9 0.060(3) 0.034(2) 0.036(2) 0.0032(17) -0.0002(19) 0.0041(18)
C10 0.072(3) 0.050(3) 0.044(2) 0.0042(19) 0.001(2) 0.002(2)
C11 0.104(4) 0.073(3) 0.032(2) -0.002(2) -0.011(3) 0.013(3)
C12 0.085(4) 0.074(4) 0.054(3) -0.001(2) -0.024(3) 0.006(3)
C13 0.060(3) 0.059(3) 0.055(3) 0.011(2) -0.009(2) 0.003(2)
C14 0.050(2) 0.046(2) 0.037(2) 0.0047(18) -0.0082(19) 0.0008(19)
C15 0.049(2) 0.043(2) 0.046(2) 0.0079(19) -0.0014(19) 0.0111(19)
N2 0.148(4) 0.157(5) 0.169(4) 0.083(3) 0.008(3) -0.015(3)
C16 0.148(4) 0.157(5) 0.169(4) 0.083(3) 0.008(3) -0.015(3)
C17 0.148(4) 0.157(5) 0.169(4) 0.083(3) 0.008(3) -0.015(3)

loop_
_atom_type_symbol
_atom_type_description
_atom_type_scat_dispersion_real
_atom_type_scat_dispersion_imag
_atom_type_scat_source
C C 0.0033 0.0016 'International Tables Vol C Tables 4.2.6.8 and 6.1.1.4'
H H 0.0000 0.0000 'International Tables Vol C Tables 4.2.6.8 and 6.1.1.4'
N N 0.0061 0.0033 'International Tables Vol C Tables 4.2.6.8 and 6.1.1.4'
O O 0.0106 0.0060 'International Tables Vol C Tables 4.2.6.8 and 6.1.1.4'
Ni Ni 0.3393 1.1124 'International Tables Vol C Tables 4.2.6.8 and 6.1.1.4'

loop_
_geom_angle_atom_site_label_1
_geom_angle_atom_site_label_2
_geom_angle_atom_site_label_3
_geom_angle
_geom_angle_site_symmetry_1
_geom_angle_site_symmetry_3
O1 Ni1 O3 169.36(10) . .
O1 Ni1 N1 90.42(12) . .
O3 Ni1 N1 94.22(11) . .
O1 Ni1 O3 93.22(10) . 10_568
O3 Ni1 O3 83.81(10) . 10_568
N1 Ni1 O3 169.92(11) . 10_568
O1 Ni1 O3 90.84(10) . 4
O3 Ni1 O3 78.61(10) . 4
N1 Ni1 O3 108.14(11) . 4
O3 Ni1 O3 81.23(9) 10_568 4
O1 Ni1 O4 94.84(12) . .
O3 Ni1 O4 95.05(11) . .
N1 Ni1 O4 85.70(12) . .
O3 Ni1 O4 84.63(11) 10_568 .
O3 Ni1 O4 165.03(11) 4 .
C1 O1 Ni1 125.0(3) . .
C6 O2 C7 118.1(4) . .
C15 O3 Ni1 115.7(2) . .
C15 O3 Ni1 119.4(2) . 15_557
Ni1 O3 Ni1 98.03(9) . 15_557
C15 O3 Ni1 122.9(2) . 4
Ni1 O3 Ni1 101.32(10) . 4
Ni1 O3 Ni1 94.72(9) 15_557 4
Ni1 O4 H4W1 105(4) . .
Ni1 O4 H4W2 117(5) . .
H4W1 O4 H4W2 92(6) . .
C8 N1 C9 117.1(3) . .
C8 N1 Ni1 118.9(3) . .
C9 N1 Ni1 123.0(2) . .
O1 C1 C6 118.2(4) . .
O1 C1 C2 124.1(4) . .
C6 C1 C2 117.7(4) . .
C1 C2 C3 118.5(4) . .
C1 C2 C8 123.2(4) . .
C3 C2 C8 118.3(4) . .
C4 C3 C2 122.1(6) . .
C4 C3 H3 118.9 . .
C2 C3 H3 118.9 . .
C3 C4 C5 120.0(6) . .
C3 C4 H4A 120.0 . .
C5 C4 H4A 120.0 . .
C6 C5 C4 119.7(5) . .
C6 C5 H5 120.2 . .
C4 C5 H5 120.2 . .
O2 C6 C5 124.7(5) . .
O2 C6 C1 113.3(4) . .
C5 C6 C1 121.9(5) . .
O2 C7 H7A 109.5 . .
O2 C7 H7B 109.5 . .
H7A C7 H7B 109.5 . .
O2 C7 H7C 109.5 . .
H7A C7 H7C 109.5 . .
H7B C7 H7C 109.5 . .
N1 C8 C2 128.2(4) . .
N1 C8 H8 115.9 . .
C2 C8 H8 115.9 . .
C10 C9 C14 119.0(4) . .
C10 C9 N1 120.3(4) . .
C14 C9 N1 120.6(3) . .
C11 C10 C9 120.8(4) . .
C11 C10 H10 119.6 . .
C9 C10 H10 119.6 . .
C12 C11 C10 120.2(4) . .
C12 C11 H11 119.9 . .
C10 C11 H11 119.9 . .
C11 C12 C13 119.6(4) . .
C11 C12 H12 120.2 . .
C13 C12 H12 120.2 . .
C12 C13 C14 121.9(4) . .
C12 C13 H13 119.0 . .
C14 C13 H13 119.0 . .
C13 C14 C9 118.4(4) . .
C13 C14 C15 116.6(4) . .
C9 C14 C15 124.7(3) . .
O3 C15 C14 113.9(3) . .
O3 C15 H15A 108.8 . .
C14 C15 H15A 108.8 . .
O3 C15 H15B 108.8 . .
C14 C15 H15B 108.8 . .
H15A C15 H15B 107.7 . .
C17 C16 H16A 109.5 . .
C17 C16 H16B 109.5 . .
H16A C16 H16B 109.5 . .
C17 C16 H16C 109.5 . .
H16A C16 H16C 109.5 . .
H16B C16 H16C 109.5 . .
N2 C17 C16 177.3(12) . .

loop_
_geom_bond_atom_site_label_1
_geom_bond_atom_site_label_2
_geom_bond_distance
_geom_bond_site_symmetry_2
Ni1 O1 1.974(2) .
Ni1 O3 1.998(2) .
Ni1 N1 2.055(3) .
Ni1 O3 2.092(2) 10_568
Ni1 O3 2.106(2) 4
Ni1 O4 2.171(3) .
O1 C1 1.291(4) .
O2 C6 1.361(6) .
O2 C7 1.427(5) .
O3 C15 1.419(4) .
O3 Ni1 2.092(2) 15_557
O3 Ni1 2.106(2) 4
O4 H4W1 0.86(6) .
O4 H4W2 0.84(2) .
N1 C8 1.292(5) .
N1 C9 1.426(5) .
C1 C6 1.411(6) .
C1 C2 1.413(6) .
C2 C3 1.423(6) .
C2 C8 1.435(6) .
C3 C4 1.342(8) .
C3 H3 0.9300 .
C4 C5 1.397(8) .
C4 H4A 0.9300 .
C5 C6 1.374(7) .
C5 H5 0.9300 .
C7 H7A 0.9600 .
C7 H7B 0.9600 .
C7 H7C 0.9600 .
C8 H8 0.9300 .
C9 C10 1.397(5) .
C9 C14 1.397(5) .
C10 C11 1.387(6) .
C10 H10 0.9300 .
C11 C12 1.351(6) .
C11 H11 0.9300 .
C12 C13 1.383(6) .
C12 H12 0.9300 .
C13 C14 1.389(5) .
C13 H13 0.9300 .
C14 C15 1.513(5) .
C15 H15A 0.9700 .
C15 H15B 0.9700 .
N2 C17 1.078(8) .
C16 C17 1.464(9) .
C16 H16A 0.9600 .
C16 H16B 0.9600 .
C16 H16C 0.9600 .

loop_
_platon_squeeze_void_nr
_platon_squeeze_void_average_x
_platon_squeeze_void_average_y
_platon_squeeze_void_average_z
_platon_squeeze_void_volume
_platon_squeeze_void_count_electrons
1 0.294 0.193 -0.187 2706.6 -27.0
